data_3000017
loop_
_publ_author_name
'Takashi Honda'

_publ_section_title
;
 
;
_journal_name_full 'To be published in Journal of the Physical Society of Japan'
_chemical_formula_sum 'Co2 Fe36 O60 Sr4'
_symmetry_space_group_name_Hall '-R 3 2"'
_symmetry_space_group_name_H-M 'R -3 m :H'
_cell_angle_alpha 90.0000
_cell_angle_beta 90.0000
_cell_angle_gamma 120.0000
_cell_length_a 5.873(2)
_cell_length_b 5.873(2)
_cell_length_c 112.610(2)
_cell_measurement_temperature 300.1
_cell_volume 3363.8(16)
_diffrn_radiation_type 'Synchrotron Radiation'
_diffrn_radiation_wavelength 0.68820
_refine_ls_goodness_of_fit_ref 1.005
_refine_ls_R_factor_gt 0.0367
_refine_ls_wR_factor_ref 0.0806
_cod_database_code 3000017
_cod_hold_until_date 2013-06-13

loop_
_atom_site_label
_atom_site_fract_x
_atom_site_fract_y
_atom_site_fract_z
? ? ? ?
